data_7064088
loop_
_publ_author_name
'Panja, Anangamohan'
'Jagli\<ci\'c, Zvonko'
'Jana, Narayan Ch.'
'Contesso, Scarlette'
'Brand\~ao, Paula'
'Aravena, Daniel'

_publ_section_title
;
 Exploring magnetic anisotropy and exchange coupling in FeIII2DyIII
 heterotrimetallic assemblies displaying slow relaxation of magnetization
;
_journal_issue 45
_journal_name_full 'New Journal of Chemistry'
_journal_page_first 19605
_journal_page_last 19615
_journal_paper_doi 10.1039/D5NJ03857J
_journal_volume 49
_journal_year 2025
_chemical_formula_moiety 'C60 H56 Dy Fe2 N4.5 O16.5, 2(H2 O), 0.5(N O)'
_chemical_formula_sum 'C60 H60 Dy Fe2 N5 O19'
_chemical_formula_weight 1429.33
_space_group_crystal_system monoclinic
_space_group_IT_number 15
_space_group_name_Hall '-I 2ya'
_space_group_name_H-M_alt 'I 1 2/a 1'
_atom_sites_solution_hydrogens mixed
_atom_sites_solution_primary dual
_audit_creation_date 2025-10-22
_audit_creation_method
;
Olex2 1.5
(compiled 2025.07.13 svn.rb7424aed for OlexSys, GUI svn.r7314)
;
_audit_update_record
;
2025-10-23 deposited with the CCDC.	2025-10-27 downloaded from the CCDC.
;
_cell_angle_alpha 90
_cell_angle_beta 104.547(3)
_cell_angle_gamma 90
_cell_formula_units_Z 4
_cell_length_a 17.9305(6)
_cell_length_b 12.5854(3)
_cell_length_c 25.8640(7)
_cell_measurement_reflns_used 11309
_cell_measurement_temperature 149.99(10)
_cell_measurement_theta_max 77.8180
_cell_measurement_theta_min 3.8910
_cell_volume 5649.4(3)
_computing_cell_refinement 'CrysAlisPro 1.171.42.89a (Rigaku OD, 2023)'
_computing_data_collection 'CrysAlisPro 1.171.42.89a (Rigaku OD, 2023)'
_computing_data_reduction 'CrysAlisPro 1.171.42.89a (Rigaku OD, 2023)'
_computing_molecular_graphics 'Olex2 1.5 (Dolomanov et al., 2009)'
_computing_publication_material 'Olex2 1.5 (Dolomanov et al., 2009)'
_computing_structure_refinement 'SHELXL 2016/6 (Sheldrick, 2015)'
_computing_structure_solution 'SHELXT 2014/5 (Sheldrick, 2014)'
_diffrn_ambient_temperature 150.15
_diffrn_detector_area_resol_mean 5.8140
_diffrn_detector_type 'Pilatus 200K'
_diffrn_measured_fraction_theta_full 0.998
_diffrn_measured_fraction_theta_max 0.963
_diffrn_measurement_details
;
List of Runs (angles in degrees, time in seconds):

  # Type    Start    End  Width  t~exp~   \w     \q     \k     \f   Frames
#--------------------------------------------------------------------------
  1  \w    -80.00   3.00   0.50    0.19    --  -38.50 114.00 -45.00  166
  2  \w   -108.00 -33.00   0.50    0.19    --  -38.50 175.00  92.00  150
  3  \w     19.00  90.00   0.50    0.19    --   49.06-114.00-136.00  142
  4  \w     55.00 119.00   0.50    0.19    --   49.06-175.00  84.00  128
  5  \w     43.00 109.00   0.50    1.12    --  107.46-114.00-136.00  132
  6  \w     55.00 149.00   0.50    1.12    --  107.46-175.00  84.00  188
  7  \w     63.00 147.00   0.50    1.12    --  107.46 175.00  92.00  168
  8  \w   -101.00 -27.00   0.50    0.19    --  -38.50 -57.00 -90.00  148
  9  \w     48.00 116.00   0.50    0.19    --   49.06  37.00  90.00  136
 10  \w     54.00  94.00   0.50    0.19    --   49.06-125.00  60.00   80
 11  \w     47.00 115.00   0.50    1.12    --  107.46 -61.00   0.00  136
 12  \w     56.00  95.00   0.50    1.12    --  107.46-125.00 -30.00   78
 13  \w     44.00 129.00   0.50    1.12    --  107.46 -77.00 120.00  170
 14  \w     40.00 104.00   0.50    1.12    --  107.46 -94.00 120.00  128
 15  \w    112.00 166.00   0.50    1.12    --  107.46  45.00 -90.00  108
 16  \w     99.00 149.00   0.50    1.12    --  107.46 125.00   0.00  100
 17  \w    105.00 166.00   0.50    1.12    --  107.46  45.00 -30.00  122
 18  \w     44.00 106.00   0.50    1.12    --  107.46 -45.00 -30.00  124
 19  \w    110.00 170.00   0.50    1.12    --  107.46  45.00  30.00  120
 20  \w    103.00 171.00   0.50    1.12    --  107.46  77.00-150.00  136
 21  \w    104.00 132.00   0.50    1.12    --  107.46 114.00 -45.00   56
;
_diffrn_measurement_device 'four-circle diffractometer'
_diffrn_measurement_device_type 'SuperNova, Dual, Cu at home/near, Pilatus 200K'
_diffrn_measurement_method '\w scans'
_diffrn_radiation_type CuK\a
_diffrn_radiation_wavelength 1.54184
_diffrn_reflns_av_R_equivalents 0.0515
_diffrn_reflns_av_unetI/netI 0.0412
_diffrn_reflns_Laue_measured_fraction_full 0.998
_diffrn_reflns_Laue_measured_fraction_max 0.963
_diffrn_reflns_limit_h_max 22
_diffrn_reflns_limit_h_min -20
_diffrn_reflns_limit_k_max 15
_diffrn_reflns_limit_k_min -13
_diffrn_reflns_limit_l_max 32
_diffrn_reflns_limit_l_min -31
_diffrn_reflns_number 23073
_diffrn_reflns_point_group_measured_fraction_full 0.998
_diffrn_reflns_point_group_measured_fraction_max 0.963
_diffrn_reflns_theta_full 67.684
_diffrn_reflns_theta_max 78.255
_diffrn_reflns_theta_min 3.531
_exptl_absorpt_coefficient_mu 11.737
_exptl_absorpt_correction_T_max 1.00000
_exptl_absorpt_correction_T_min 0.50134
_exptl_absorpt_correction_type multi-scan
_exptl_absorpt_process_details
;
CrysAlisPro 1.171.42.89a (Rigaku Oxford Diffraction, 2023)
Empirical absorption correction using spherical harmonics,
implemented in SCALE3 ABSPACK scaling algorithm.
;
_exptl_crystal_colour 'dark red'
_exptl_crystal_density_diffrn 1.680
_exptl_crystal_description block
_exptl_crystal_F_000 2900
_exptl_crystal_size_max 0.2
_exptl_crystal_size_mid 0.2
_exptl_crystal_size_min 0.1
_refine_diff_density_max 0.560
_refine_diff_density_min -0.730
_refine_diff_density_rms 0.077
_refine_ls_extinction_method none
_refine_ls_goodness_of_fit_ref 1.012
_refine_ls_hydrogen_treatment mixed
_refine_ls_matrix_type full
_refine_ls_number_parameters 441
_refine_ls_number_reflns 5850
_refine_ls_number_restraints 83
_refine_ls_restrained_S_all 1.007
_refine_ls_R_factor_all 0.0410
_refine_ls_R_factor_gt 0.0338
_refine_ls_shift/su_max 0.001
_refine_ls_shift/su_mean 0.000
_refine_ls_structure_factor_coef Fsqd
_refine_ls_weighting_details 'w=1/[\s^2^(Fo^2^)+(0.0348P)^2^+15.6847P] where P=(Fo^2^+2Fc^2^)/3'
_refine_ls_weighting_scheme calc
_refine_ls_wR_factor_gt 0.0784
_refine_ls_wR_factor_ref 0.0821
_reflns_Friedel_coverage 0.000
_reflns_number_gt 5216
_reflns_number_total 5850
_reflns_threshold_expression 'I > 2\s(I)'
_cod_data_source_file d5nj03857j2.cif
_cod_data_source_block complex-1
_cod_depositor_comments 'Adding full bibliography for 7064086--7064089.cif.'
_cod_database_code 7064088
_shelx_shelxl_version_number 2016/6
_shelx_space_group_comment
;
The symmetry employed for this shelxl refinement is uniquely defined
by the following loop, which should always be used as a source of
symmetry information in preference to the above space-group names.
They are only intended as comments.
;
_shelx_estimated_absorpt_t_max 0.387
_shelx_estimated_absorpt_t_min 0.202
_olex2_refinement_description
;
1. Restrained distances
 O11-H11A = O11-H11B
 0.87 with sigma of 0.02
 O7-H7A = O7-H7B
 0.87 with sigma of 0.02
 H11A-H11B
 1.38 with sigma of 0.04
 H7A-H7B
 1.38 with sigma of 0.04
 N3-O8 \\sim N3-O12
 with sigma of 0.0002
 Dy1-H7A \\sim Dy1-H7B
 with sigma of 0.02
2. Uiso/Uaniso restraints and constraints
O9 \\sim N3 \\sim N4 \\sim O10 \\sim O12: within 1.7A with sigma of 0.004 and
sigma for terminal atoms of 0.008 within 1.7A
3. Rigid body (RIGU) restrains
 O9, O10, O12, N4, N3, O8
 with sigma for 1-2 distances of 0.002 and sigma for 1-3 distances of 0.002
4. Others
 Fixed Sof: N3(0.25) O9(0.5) O10(0.25) O8(0.5) N4(0.25) O12(0.25)
5.a Aromatic/amide H refined with riding coordinates:
 C4(H4), C26(H26), C22(H22), C9(H9), C14(H14), C27(H27), C24(H24), C13(H13),
 C28(H28), C7(H7), C19(H19), C12(H12), C29(H29), C11(H11)
5.b Idealised Me refined as rotating group:
 C3(H3A,H3B,H3C), C18(H18A,H18B,H18C), C6(H6A,H6B,H6C), C21(H21A,H21B,H21C)
;
_olex2_submission_special_instructions 'No special instructions were received'
_oxdiff_exptl_absorpt_empirical_details
;
Empirical correction (ABSPACK) includes:
- Absorption correction using spherical harmonics
- Frame scaling
;

loop_
_space_group_symop_operation_xyz
'x, y, z'
'-x+1/2, y, -z'
'x+1/2, y+1/2, z+1/2'
'-x+1, y+1/2, -z+1/2'
'-x, -y, -z'
'x-1/2, -y, z'
'-x+1/2, -y+1/2, -z+1/2'
'x, -y+1/2, z+1/2'

loop_
_atom_site_label
_atom_site_type_symbol
_atom_site_fract_x
_atom_site_fract_y
_atom_site_fract_z
_atom_site_U_iso_or_equiv
_atom_site_adp_type
_atom_site_occupancy
_atom_site_site_symmetry_order
_atom_site_calc_flag
_atom_site_refinement_flags_posn
_atom_site_refinement_flags_adp
_atom_site_refinement_flags_occupancy
_atom_site_disorder_assembly
_atom_site_disorder_group
Dy1 Dy 0.250000 0.35969(2) 0.500000 0.01964(8) Uani 1 2 d DS T P . .
Fe1 Fe 0.28889(2) 0.47205(3) 0.63132(2) 0.01673(10) Uani 1 1 d . . . . .
O1 O 0.29933(12) 0.50063(15) 0.55640(8) 0.0187(4) Uani 1 1 d . . . . .
O6 O 0.24117(12) 0.34000(15) 0.58857(8) 0.0204(4) Uani 1 1 d . . . . .
O2 O 0.36933(13) 0.47022(16) 0.48271(8) 0.0236(4) Uani 1 1 d . . . . .
O4 O 0.39515(12) 0.51745(16) 0.65766(8) 0.0217(4) Uani 1 1 d . . . . .
O3 O 0.21510(13) 0.48239(16) 0.67520(9) 0.0246(5) Uani 1 1 d . . . . .
O5 O 0.49212(13) 0.68873(17) 0.69285(9) 0.0263(5) Uani 1 1 d . . . . .
O7 O 0.12670(15) 0.28222(19) 0.46527(10) 0.0342(5) Uani 1 1 d D . . . .
H7A H 0.1259(19) 0.2151(15) 0.4602(17) 0.051 Uiso 1 1 d D U . . .
H7B H 0.0941(17) 0.314(3) 0.4417(14) 0.051 Uiso 1 1 d D U . . .
O11 O 0.48321(16) 0.3702(2) 0.61414(11) 0.0430(6) Uani 1 1 d D . . . .
H11A H 0.461(3) 0.419(3) 0.6286(17) 0.065 Uiso 1 1 d D U . . .
H11B H 0.518(2) 0.342(4) 0.6399(14) 0.065 Uiso 1 1 d D U . . .
N2 N 0.32846(14) 0.34144(18) 0.68569(10) 0.0196(5) Uani 1 1 d . . . . .
N1 N 0.25730(14) 0.64019(19) 0.62545(9) 0.0200(5) Uani 1 1 d . . . . .
C1 C 0.33144(16) 0.5869(2) 0.54059(11) 0.0182(5) Uani 1 1 d . . . . .
C4 C 0.40368(18) 0.6577(2) 0.48015(12) 0.0241(6) Uani 1 1 d . . . . .
H4 H 0.430071 0.645759 0.453089 0.029 Uiso 1 1 calc R U . . .
C2 C 0.37026(17) 0.5740(2) 0.49988(11) 0.0202(6) Uani 1 1 d . . . . .
C26 C 0.27504(19) 0.1653(2) 0.70465(13) 0.0250(6) Uani 1 1 d . . . . .
H26 H 0.305769 0.163340 0.740387 0.030 Uiso 1 1 calc R U . . .
C16 C 0.43469(17) 0.5211(2) 0.70846(11) 0.0197(6) Uani 1 1 d . . . . .
C8 C 0.32679(17) 0.6894(2) 0.56028(12) 0.0219(6) Uani 1 1 d . . . . .
C15 C 0.19034(17) 0.5776(2) 0.68616(12) 0.0209(6) Uani 1 1 d . . . . .
C23 C 0.42809(17) 0.4417(2) 0.74606(12) 0.0219(6) Uani 1 1 d . . . . .
C22 C 0.47329(19) 0.4489(2) 0.79898(12) 0.0260(6) Uani 1 1 d . . . . .
H22 H 0.470113 0.393725 0.823410 0.031 Uiso 1 1 calc R U . . .
C30 C 0.23419(17) 0.2551(2) 0.61917(12) 0.0211(6) Uani 1 1 d . . . . .
C25 C 0.28040(17) 0.2518(2) 0.67184(12) 0.0214(6) Uani 1 1 d . . . . .
C9 C 0.28436(18) 0.7119(2) 0.59939(12) 0.0229(6) Uani 1 1 d . . . . .
H9 H 0.275659 0.784243 0.606530 0.027 Uiso 1 1 calc R U . . .
C14 C 0.14458(18) 0.5912(2) 0.72202(12) 0.0242(6) Uani 1 1 d . . . . .
H14 H 0.128901 0.531213 0.738969 0.029 Uiso 1 1 calc R U . . .
C27 C 0.22495(19) 0.0824(2) 0.68511(13) 0.0271(6) Uani 1 1 d . . . . .
H27 H 0.222131 0.023085 0.707246 0.033 Uiso 1 1 calc R U . . .
C5 C 0.39905(19) 0.7607(2) 0.49974(13) 0.0276(7) Uani 1 1 d . . . . .
C10 C 0.21171(17) 0.6668(2) 0.66081(12) 0.0212(6) Uani 1 1 d . . . . .
C24 C 0.37780(17) 0.3514(2) 0.73107(12) 0.0223(6) Uani 1 1 d . . . . .
H24 H 0.381336 0.295659 0.756339 0.027 Uiso 1 1 calc R U . . .
C13 C 0.12196(19) 0.6927(3) 0.73292(13) 0.0293(7) Uani 1 1 d . . . . .
H13 H 0.091347 0.701827 0.757712 0.035 Uiso 1 1 calc R U . . .
C28 C 0.1790(2) 0.0860(3) 0.63336(13) 0.0301(7) Uani 1 1 d . . . . .
H28 H 0.144385 0.029406 0.620272 0.036 Uiso 1 1 calc R U . . .
C7 C 0.36001(19) 0.7750(2) 0.53905(13) 0.0256(6) Uani 1 1 d . . . . .
H7 H 0.355497 0.844592 0.552101 0.031 Uiso 1 1 calc R U . . .
C19 C 0.52728(18) 0.6111(2) 0.77913(13) 0.0257(6) Uani 1 1 d . . . . .
H19 H 0.560582 0.669908 0.790436 0.031 Uiso 1 1 calc R U . . .
C17 C 0.48606(18) 0.6057(2) 0.72655(12) 0.0223(6) Uani 1 1 d . . . . .
C12 C 0.1439(2) 0.7812(3) 0.70773(15) 0.0330(8) Uani 1 1 d . . . . .
H12 H 0.128056 0.850230 0.715366 0.040 Uiso 1 1 calc R U . . .
C3 C 0.41364(18) 0.4462(3) 0.44509(12) 0.0251(6) Uani 1 1 d . . . . .
H3A H 0.414572 0.369131 0.439883 0.038 Uiso 1 1 calc R U . . .
H3B H 0.466411 0.472315 0.458782 0.038 Uiso 1 1 calc R U . . .
H3C H 0.390211 0.480748 0.410915 0.038 Uiso 1 1 calc R U . . .
C29 C 0.18333(19) 0.1724(2) 0.60024(13) 0.0262(6) Uani 1 1 d . . . . .
H29 H 0.151508 0.174583 0.564833 0.031 Uiso 1 1 calc R U . . .
C20 C 0.5219(2) 0.5331(3) 0.81645(13) 0.0286(7) Uani 1 1 d . . . . .
C18 C 0.5246(2) 0.6607(3) 0.64950(13) 0.0300(7) Uani 1 1 d . . . . .
H18A H 0.492112 0.607134 0.627111 0.045 Uiso 1 1 calc R U . . .
H18B H 0.576495 0.631812 0.663668 0.045 Uiso 1 1 calc R U . . .
H18C H 0.527528 0.724043 0.628038 0.045 Uiso 1 1 calc R U . . .
C11 C 0.1883(2) 0.7685(2) 0.67188(14) 0.0308(7) Uani 1 1 d . . . . .
H11 H 0.203014 0.828757 0.654638 0.037 Uiso 1 1 calc R U . . .
N3 N 0.250000 0.0766(3) 0.500000 0.0438(16) Uani 0.5 2 d DS TU P A 1
C6 C 0.4360(2) 0.8530(3) 0.47825(17) 0.0401(9) Uani 1 1 d . . . . .
H6A H 0.491649 0.852839 0.494537 0.060 Uiso 1 1 calc R U . . .
H6B H 0.413747 0.919777 0.486878 0.060 Uiso 1 1 calc R U . . .
H6C H 0.426745 0.846302 0.439401 0.060 Uiso 1 1 calc R U . . .
C21 C 0.5682(3) 0.5428(3) 0.87368(15) 0.0445(9) Uani 1 1 d . . . . .
H21A H 0.551784 0.606262 0.889810 0.067 Uiso 1 1 calc R U . . .
H21B H 0.623016 0.548650 0.874684 0.067 Uiso 1 1 calc R U . . .
H21C H 0.559789 0.479689 0.893714 0.067 Uiso 1 1 calc R U . . .
O9 O 0.1645(3) 0.0704(4) 0.4805(2) 0.0442(12) Uani 0.5 1 d . U P A 1
O10 O 0.2801(8) -0.0038(8) 0.5005(6) 0.0445(18) Uani 0.25 1 d . U P A -1
O8 O 0.2669(3) 0.1667(3) 0.51159(17) 0.0276(11) Uani 0.5 1 d D . P A 1
N4 N 0.2287(9) 0.0735(9) 0.5005(9) 0.0437(17) Uani 0.25 1 d . U P A -1
O12 O 0.2307(9) -0.0060(5) 0.4780(4) 0.0461(16) Uani 0.25 1 d D U P A 1

loop_
_atom_site_aniso_label
_atom_site_aniso_U_11
_atom_site_aniso_U_22
_atom_site_aniso_U_33
_atom_site_aniso_U_23
_atom_site_aniso_U_13
_atom_site_aniso_U_12
Dy1 0.03014(14) 0.01447(11) 0.01534(12) 0.000 0.00766(9) 0.000
Fe1 0.0233(2) 0.0139(2) 0.0142(2) 0.00094(15) 0.00703(17) 0.00090(16)
O1 0.0290(11) 0.0134(9) 0.0153(9) -0.0007(7) 0.0082(8) -0.0023(8)
O6 0.0316(11) 0.0138(9) 0.0166(10) 0.0025(7) 0.0078(8) -0.0022(8)
O2 0.0337(12) 0.0190(10) 0.0229(10) -0.0038(8) 0.0160(9) 0.0004(8)
O4 0.0263(11) 0.0213(10) 0.0181(10) 0.0020(8) 0.0065(8) -0.0019(8)
O3 0.0345(12) 0.0161(9) 0.0278(11) 0.0015(8) 0.0164(10) 0.0014(8)
O5 0.0372(12) 0.0207(10) 0.0255(11) -0.0013(9) 0.0163(10) -0.0034(9)
O7 0.0441(15) 0.0262(12) 0.0315(13) -0.0051(10) 0.0082(11) -0.0093(10)
O11 0.0376(14) 0.0554(17) 0.0365(14) -0.0094(13) 0.0102(11) 0.0095(12)
N2 0.0271(13) 0.0149(11) 0.0186(11) 0.0002(9) 0.0092(10) 0.0008(9)
N1 0.0266(13) 0.0167(11) 0.0176(11) 0.0002(9) 0.0073(10) 0.0031(10)
C1 0.0224(14) 0.0167(13) 0.0158(13) 0.0013(11) 0.0052(11) -0.0021(11)
C4 0.0284(15) 0.0252(15) 0.0213(14) 0.0036(12) 0.0112(12) 0.0010(12)
C2 0.0241(14) 0.0182(13) 0.0184(13) -0.0023(11) 0.0053(11) 0.0004(11)
C26 0.0321(16) 0.0200(14) 0.0232(15) 0.0044(12) 0.0077(13) 0.0015(12)
C16 0.0209(14) 0.0210(14) 0.0183(14) -0.0006(11) 0.0069(11) 0.0042(11)
C8 0.0275(15) 0.0185(13) 0.0212(14) -0.0003(11) 0.0091(12) 0.0000(11)
C15 0.0234(14) 0.0195(13) 0.0195(14) -0.0010(11) 0.0050(12) -0.0010(11)
C23 0.0270(15) 0.0189(13) 0.0199(14) 0.0010(11) 0.0059(12) 0.0015(11)
C22 0.0322(17) 0.0246(15) 0.0208(15) 0.0023(12) 0.0060(13) 0.0032(13)
C30 0.0284(15) 0.0164(13) 0.0217(14) 0.0010(11) 0.0122(12) 0.0007(11)
C25 0.0278(15) 0.0159(13) 0.0236(14) 0.0015(11) 0.0123(12) -0.0003(11)
C9 0.0312(16) 0.0146(13) 0.0257(15) -0.0017(11) 0.0125(13) -0.0015(11)
C14 0.0287(16) 0.0227(14) 0.0237(15) 0.0001(12) 0.0113(13) 0.0016(12)
C27 0.0345(17) 0.0194(14) 0.0294(16) 0.0075(13) 0.0114(14) -0.0013(13)
C5 0.0347(17) 0.0224(15) 0.0283(16) 0.0033(13) 0.0124(14) -0.0025(13)
C10 0.0243(14) 0.0197(14) 0.0208(14) -0.0004(11) 0.0083(12) 0.0004(11)
C24 0.0285(15) 0.0200(14) 0.0191(14) 0.0049(11) 0.0074(12) 0.0018(12)
C13 0.0328(17) 0.0289(16) 0.0308(17) -0.0044(14) 0.0167(14) 0.0003(13)
C28 0.0404(19) 0.0209(15) 0.0299(17) 0.0017(13) 0.0109(15) -0.0085(13)
C7 0.0341(17) 0.0158(13) 0.0293(16) 0.0003(12) 0.0124(14) -0.0015(12)
C19 0.0251(15) 0.0232(15) 0.0295(16) -0.0055(12) 0.0080(13) -0.0027(12)
C17 0.0266(15) 0.0197(14) 0.0228(14) -0.0017(11) 0.0105(12) 0.0013(11)
C12 0.0415(19) 0.0219(15) 0.0425(19) -0.0029(14) 0.0234(16) 0.0051(13)
C3 0.0260(15) 0.0310(16) 0.0213(15) -0.0043(12) 0.0112(12) 0.0021(12)
C29 0.0338(17) 0.0225(14) 0.0223(15) 0.0036(12) 0.0069(13) -0.0042(12)
C20 0.0333(17) 0.0282(16) 0.0238(16) -0.0019(13) 0.0066(14) 0.0031(13)
C18 0.0384(18) 0.0303(17) 0.0257(16) -0.0038(13) 0.0165(14) -0.0061(13)
C11 0.0426(19) 0.0182(15) 0.0378(18) -0.0008(13) 0.0218(16) 0.0026(13)
N3 0.060(3) 0.0197(17) 0.040(3) 0.000 -0.009(3) 0.000
C6 0.053(2) 0.0284(17) 0.049(2) 0.0034(16) 0.0323(19) -0.0067(16)
C21 0.056(2) 0.041(2) 0.0277(19) -0.0003(16) -0.0055(17) -0.0094(18)
O9 0.058(3) 0.0210(18) 0.042(2) 0.0013(17) -0.011(2) -0.0050(16)
O10 0.062(4) 0.019(2) 0.041(3) 0.001(2) -0.007(3) 0.002(2)
O8 0.038(4) 0.0205(16) 0.023(3) -0.0007(15) 0.006(2) 0.0019(16)
N4 0.060(3) 0.019(2) 0.040(3) 0.001(2) -0.009(3) 0.000(2)
O12 0.062(3) 0.0208(19) 0.043(3) 0.0000(19) -0.010(3) -0.0023(19)

loop_
_atom_type_symbol
_atom_type_description
_atom_type_scat_dispersion_real
_atom_type_scat_dispersion_imag
_atom_type_scat_source
C C 0.0181 0.0091 'International Tables Vol C Tables 4.2.6.8 and 6.1.1.4'
H H 0.0000 0.0000 'International Tables Vol C Tables 4.2.6.8 and 6.1.1.4'
Dy Dy -9.8046 9.8477 'International Tables Vol C Tables 4.2.6.8 and 6.1.1.4'
Fe Fe -1.1336 3.1974 'International Tables Vol C Tables 4.2.6.8 and 6.1.1.4'
N N 0.0311 0.0180 'International Tables Vol C Tables 4.2.6.8 and 6.1.1.4'
O O 0.0492 0.0322 'International Tables Vol C Tables 4.2.6.8 and 6.1.1.4'

loop_
_geom_angle_atom_site_label_1
_geom_angle_atom_site_label_2
_geom_angle_atom_site_label_3
_geom_angle
_geom_angle_site_symmetry_1
_geom_angle_site_symmetry_3
_geom_angle_publ_flag
O1 Dy1 O1 80.59(10) 2_556 . ?
O1 Dy1 O6 125.73(7) 2_556 . ?
O1 Dy1 O6 64.98(7) 2_556 2_556 ?
O1 Dy1 O6 64.97(7) . . ?
O1 Dy1 O6 125.73(7) . 2_556 ?
O1 Dy1 O2 72.15(7) 2_556 . ?
O1 Dy1 O2 61.01(6) 2_556 2_556 ?
O1 Dy1 O2 61.01(6) . . ?
O1 Dy1 O2 72.15(7) . 2_556 ?
O1 Dy1 O7 84.53(8) 2_556 . ?
O1 Dy1 O7 136.15(8) 2_556 2_556 ?
O1 Dy1 O7 136.15(8) . . ?
O1 Dy1 O7 84.53(8) . 2_556 ?
O1 Dy1 O8 131.43(10) . . ?
O1 Dy1 O8 131.43(10) 2_556 2_556 ?
O1 Dy1 O8 147.83(10) . 2_556 ?
O1 Dy1 O8 147.83(10) 2_556 . ?
O6 Dy1 O6 167.89(9) 2_556 . ?
O6 Dy1 O2 68.90(7) 2_556 . ?
O6 Dy1 O2 118.00(7) . . ?
O6 Dy1 O2 68.90(7) . 2_556 ?
O6 Dy1 O2 118.00(7) 2_556 2_556 ?
O6 Dy1 O7 82.66(8) . 2_556 ?
O6 Dy1 O7 92.36(8) . . ?
O6 Dy1 O7 92.36(8) 2_556 2_556 ?
O6 Dy1 O7 82.66(8) 2_556 . ?
O6 Dy1 O8 79.23(13) 2_556 2_556 ?
O6 Dy1 O8 88.75(13) . 2_556 ?
O6 Dy1 O8 88.75(13) 2_556 . ?
O6 Dy1 O8 79.24(13) . . ?
O2 Dy1 O2 117.52(9) . 2_556 ?
O7 Dy1 O2 148.77(8) 2_556 2_556 ?
O7 Dy1 O2 64.56(8) . 2_556 ?
O7 Dy1 O2 64.56(8) 2_556 . ?
O7 Dy1 O2 148.77(8) . . ?
O7 Dy1 O7 131.56(12) 2_556 . ?
O7 Dy1 O8 73.45(12) . . ?
O7 Dy1 O8 73.45(12) 2_556 2_556 ?
O7 Dy1 O8 58.24(12) 2_556 . ?
O7 Dy1 O8 58.24(12) . 2_556 ?
O8 Dy1 O2 124.87(14) . 2_556 ?
O8 Dy1 O2 116.99(14) 2_556 2_556 ?
O8 Dy1 O2 116.99(14) . . ?
O8 Dy1 O2 124.87(14) 2_556 . ?
O8 Dy1 O8 17.28(18) 2_556 . ?
O1 Fe1 O6 75.85(8) . . ?
O1 Fe1 N2 131.51(8) . . ?
O1 Fe1 N1 81.16(8) . . ?
O6 Fe1 N2 76.11(9) . . ?
O6 Fe1 N1 132.72(9) . . ?
O4 Fe1 O1 87.99(9) . . ?
O4 Fe1 O6 131.66(9) . . ?
O4 Fe1 O3 121.68(9) . . ?
O4 Fe1 N2 82.11(9) . . ?
O4 Fe1 N1 87.35(9) . . ?
O3 Fe1 O1 141.59(9) . . ?
O3 Fe1 O6 96.61(9) . . ?
O3 Fe1 N2 80.34(9) . . ?
O3 Fe1 N1 76.95(9) . . ?
N2 Fe1 N1 144.83(9) . . ?
Fe1 O1 Dy1 110.65(8) . . ?
C1 O1 Dy1 123.47(16) . . ?
C1 O1 Fe1 125.87(17) . . ?
Fe1 O6 Dy1 108.53(8) . . ?
C30 O6 Dy1 133.81(17) . . ?
C30 O6 Fe1 114.19(17) . . ?
C2 O2 Dy1 112.54(16) . . ?
C2 O2 C3 117.0(2) . . ?
C3 O2 Dy1 127.21(17) . . ?
C16 O4 Fe1 126.19(18) . . ?
C15 O3 Fe1 119.62(18) . . ?
C17 O5 C18 114.8(2) . . ?
Dy1 O7 H7A 116(2) . . ?
Dy1 O7 H7B 119(2) . . ?
H7A O7 H7B 113(4) . . ?
H11A O11 H11B 106(4) . . ?
C25 N2 Fe1 111.28(19) . . ?
C24 N2 Fe1 123.9(2) . . ?
C24 N2 C25 123.1(3) . . ?
C9 N1 Fe1 126.0(2) . . ?
C9 N1 C10 121.8(2) . . ?
C10 N1 Fe1 111.52(18) . . ?
O1 C1 C2 117.7(2) . . ?
O1 C1 C8 124.6(2) . . ?
C8 C1 C2 117.7(3) . . ?
C2 C4 H4 119.8 . . ?
C2 C4 C5 120.3(3) . . ?
C5 C4 H4 119.8 . . ?
O2 C2 C1 112.4(2) . . ?
C4 C2 O2 125.4(3) . . ?
C4 C2 C1 122.2(3) . . ?
C25 C26 H26 120.0 . . ?
C27 C26 H26 120.0 . . ?
C27 C26 C25 120.1(3) . . ?
O4 C16 C23 122.5(3) . . ?
O4 C16 C17 119.8(3) . . ?
C17 C16 C23 117.7(3) . . ?
C1 C8 C9 121.9(3) . . ?
C1 C8 C7 119.6(3) . . ?
C7 C8 C9 118.4(3) . . ?
O3 C15 C14 122.3(3) . . ?
O3 C15 C10 118.4(3) . . ?
C14 C15 C10 119.2(3) . . ?
C16 C23 C24 121.6(3) . . ?
C22 C23 C16 119.6(3) . . ?
C22 C23 C24 118.7(3) . . ?
C23 C22 H22 118.9 . . ?
C20 C22 C23 122.1(3) . . ?
C20 C22 H22 118.9 . . ?
O6 C30 C25 118.1(3) . . ?
O6 C30 C29 122.3(3) . . ?
C29 C30 C25 119.6(3) . . ?
C26 C25 N2 126.8(3) . . ?
C26 C25 C30 119.8(3) . . ?
C30 C25 N2 113.3(2) . . ?
N1 C9 C8 124.4(3) . . ?
N1 C9 H9 117.8 . . ?
C8 C9 H9 117.8 . . ?
C15 C14 H14 120.1 . . ?
C13 C14 C15 119.9(3) . . ?
C13 C14 H14 120.1 . . ?
C26 C27 H27 120.0 . . ?
C28 C27 C26 120.1(3) . . ?
C28 C27 H27 120.0 . . ?
C4 C5 C6 120.4(3) . . ?
C7 C5 C4 118.2(3) . . ?
C7 C5 C6 121.4(3) . . ?
C15 C10 N1 112.6(2) . . ?
C11 C10 N1 127.0(3) . . ?
C11 C10 C15 120.4(3) . . ?
N2 C24 C23 124.2(3) . . ?
N2 C24 H24 117.9 . . ?
C23 C24 H24 117.9 . . ?
C14 C13 H13 119.7 . . ?
C14 C13 C12 120.5(3) . . ?
C12 C13 H13 119.7 . . ?
C27 C28 H28 119.8 . . ?
C27 C28 C29 120.4(3) . . ?
C29 C28 H28 119.8 . . ?
C8 C7 H7 119.0 . . ?
C5 C7 C8 122.0(3) . . ?
C5 C7 H7 119.0 . . ?
C17 C19 H19 118.8 . . ?
C17 C19 C20 122.3(3) . . ?
C20 C19 H19 118.8 . . ?
O5 C17 C16 120.7(3) . . ?
C19 C17 O5 118.5(3) . . ?
C19 C17 C16 120.6(3) . . ?
C13 C12 H12 120.0 . . ?
C11 C12 C13 120.1(3) . . ?
C11 C12 H12 120.0 . . ?
O2 C3 H3A 109.5 . . ?
O2 C3 H3B 109.5 . . ?
O2 C3 H3C 109.5 . . ?
H3A C3 H3B 109.5 . . ?
H3A C3 H3C 109.5 . . ?
H3B C3 H3C 109.5 . . ?
C30 C29 C28 119.9(3) . . ?
C30 C29 H29 120.0 . . ?
C28 C29 H29 120.0 . . ?
C22 C20 C19 117.6(3) . . ?
C22 C20 C21 122.1(3) . . ?
C19 C20 C21 120.3(3) . . ?
O5 C18 H18A 109.5 . . ?
O5 C18 H18B 109.5 . . ?
O5 C18 H18C 109.5 . . ?
H18A C18 H18B 109.5 . . ?
H18A C18 H18C 109.5 . . ?
H18B C18 H18C 109.5 . . ?
C10 C11 H11 120.0 . . ?
C12 C11 C10 119.9(3) . . ?
C12 C11 H11 120.0 . . ?
O9 N3 O9 174.0(4) . 2_556 ?
O10 N3 O9 60.5(7) . 2_556 ?
O10 N3 O9 113.6(7) . . ?
O10 N3 O8 138.4(7) . . ?
O10 N3 O8 158.8(7) . 2_556 ?
O10 N3 O12 31.3(8) . 2_556 ?
O10 N3 O12 46.9(6) . . ?
O8 N3 O9 77.8(3) 2_556 . ?
O8 N3 O9 108.1(3) . . ?
O8 N3 O9 77.8(3) . 2_556 ?
O8 N3 O9 108.1(3) 2_556 2_556 ?
O8 N3 O8 36.1(4) . 2_556 ?
O12 N3 O9 69.0(8) 2_556 2_556 ?
O12 N3 O9 69.0(8) . . ?
O12 N3 O9 105.5(8) 2_556 . ?
O12 N3 O9 105.5(8) . 2_556 ?
O12 N3 O8 166.6(6) . . ?
O12 N3 O8 133.1(5) 2_556 . ?
O12 N3 O8 166.6(6) 2_556 2_556 ?
O12 N3 O8 133.1(5) . 2_556 ?
O12 N3 O12 58.9(10) 2_556 . ?
C5 C6 H6A 109.5 . . ?
C5 C6 H6B 109.5 . . ?
C5 C6 H6C 109.5 . . ?
H6A C6 H6B 109.5 . . ?
H6A C6 H6C 109.5 . . ?
H6B C6 H6C 109.5 . . ?
C20 C21 H21A 109.5 . . ?
C20 C21 H21B 109.5 . . ?
C20 C21 H21C 109.5 . . ?
H21A C21 H21B 109.5 . . ?
H21A C21 H21C 109.5 . . ?
H21B C21 H21C 109.5 . . ?
N3 O9 O8 43.2(2) . 2_556 ?
N3 O9 O12 46.3(3) . . ?
N4 O9 N3 7.0(11) . . ?
N4 O9 O8 45.8(7) . 2_556 ?
N4 O9 O12 48.6(9) . . ?
O12 O9 O8 84.7(5) . 2_556 ?
N3 O10 N4 15.5(6) . . ?
O12 O10 N3 69.3(8) . . ?
O12 O10 N4 58.2(10) . . ?
N3 O8 Dy1 153.3(3) . . ?
N3 O8 O9 58.9(2) . 2_556 ?
N3 O8 N4 16.0(7) . . ?
O9 O8 Dy1 141.4(3) 2_556 . ?
O8 O8 Dy1 81.36(9) 2_556 . ?
O8 O8 N3 71.97(19) 2_556 . ?
O8 O8 O9 121.3(6) 2_556 2_556 ?
O8 O8 N4 63.8(8) 2_556 . ?
N4 O8 Dy1 142.3(7) . . ?
N4 O8 O9 73.8(7) . 2_556 ?
O9 N4 O10 126.3(13) . . ?
O9 N4 O8 121.9(10) . . ?
O9 N4 O12 84.1(13) . . ?
O10 N4 O8 108.5(12) . . ?
O12 N4 O10 42.9(7) . . ?
O12 N4 O8 140.8(19) . . ?
N3 O12 O9 64.7(5) . . ?
O10 O12 N3 63.9(9) . . ?
O10 O12 O9 125.4(11) . . ?
O10 O12 N4 78.9(12) . . ?
O10 O12 O12 32.5(11) . 2_556 ?
N4 O12 N3 18.9(8) . . ?
N4 O12 O9 47.3(9) . . ?
N4 O12 O12 66.5(11) . 2_556 ?
O12 O12 N3 60.6(5) 2_556 . ?
O12 O12 O9 103.5(13) 2_556 . ?

loop_
_geom_bond_atom_site_label_1
_geom_bond_atom_site_label_2
_geom_bond_distance
_geom_bond_site_symmetry_2
_geom_bond_publ_flag
Dy1 O1 2.3256(19) 2_556 ?
Dy1 O1 2.3256(19) . ?
Dy1 O6 2.3487(19) 2_556 ?
Dy1 O6 2.3488(19) . ?
Dy1 O2 2.682(2) 2_556 ?
Dy1 O2 2.682(2) . ?
Dy1 O7 2.377(2) . ?
Dy1 O7 2.377(2) 2_556 ?
Dy1 O8 2.457(3) 2_556 ?
Dy1 O8 2.457(3) . ?
Fe1 O1 2.0253(19) . ?
Fe1 O6 2.059(2) . ?
Fe1 O4 1.941(2) . ?
Fe1 O3 1.952(2) . ?
Fe1 N2 2.164(2) . ?
Fe1 N1 2.186(2) . ?
O1 C1 1.340(3) . ?
O6 C30 1.354(3) . ?
O2 C2 1.378(3) . ?
O2 C3 1.434(3) . ?
O4 C16 1.328(4) . ?
O3 C15 1.332(3) . ?
O5 C17 1.383(4) . ?
O5 C18 1.432(4) . ?
O7 H7A 0.854(18) . ?
O7 H7B 0.836(18) . ?
O11 H11A 0.867(19) . ?
O11 H11B 0.865(19) . ?
N2 C25 1.410(4) . ?
N2 C24 1.286(4) . ?
N1 C9 1.292(4) . ?
N1 C10 1.412(4) . ?
C1 C2 1.410(4) . ?
C1 C8 1.398(4) . ?
C4 H4 0.9500 . ?
C4 C2 1.372(4) . ?
C4 C5 1.402(4) . ?
C26 H26 0.9500 . ?
C26 C25 1.399(4) . ?
C26 C27 1.387(4) . ?
C16 C23 1.420(4) . ?
C16 C17 1.409(4) . ?
C8 C9 1.438(4) . ?
C8 C7 1.407(4) . ?
C15 C14 1.395(4) . ?
C15 C10 1.402(4) . ?
C23 C22 1.408(4) . ?
C23 C24 1.442(4) . ?
C22 H22 0.9500 . ?
C22 C20 1.374(5) . ?
C30 C25 1.406(4) . ?
C30 C29 1.389(4) . ?
C9 H9 0.9500 . ?
C14 H14 0.9500 . ?
C14 C13 1.390(4) . ?
C27 H27 0.9500 . ?
C27 C28 1.385(5) . ?
C5 C7 1.383(4) . ?
C5 C6 1.511(4) . ?
C10 C11 1.399(4) . ?
C24 H24 0.9500 . ?
C13 H13 0.9500 . ?
C13 C12 1.396(5) . ?
C28 H28 0.9500 . ?
C28 C29 1.398(4) . ?
C7 H7 0.9500 . ?
C19 H19 0.9500 . ?
C19 C17 1.377(4) . ?
C19 C20 1.397(5) . ?
C12 H12 0.9500 . ?
C12 C11 1.375(4) . ?
C3 H3A 0.9800 . ?
C3 H3B 0.9800 . ?
C3 H3C 0.9800 . ?
C29 H29 0.9500 . ?
C20 C21 1.509(5) . ?
C18 H18A 0.9800 . ?
C18 H18B 0.9800 . ?
C18 H18C 0.9800 . ?
C11 H11 0.9500 . ?
N3 O9 1.492(6) . ?
N3 O9 1.492(6) 2_556 ?
N3 O10 1.145(12) . ?
N3 O8 1.193(4) 2_556 ?
N3 O8 1.193(4) . ?
N3 O12 1.193(4) 2_556 ?
N3 O12 1.193(4) . ?
C6 H6A 0.9800 . ?
C6 H6B 0.9800 . ?
C6 H6C 0.9800 . ?
C21 H21A 0.9800 . ?
C21 H21B 0.9800 . ?
C21 H21C 0.9800 . ?
O9 O8 1.702(7) 2_556 ?
O9 N4 1.139(16) . ?
O9 O12 1.541(15) . ?
O10 N4 1.341(17) . ?
O10 O12 0.930(11) . ?
O8 O8 0.738(8) 2_556 ?
O8 N4 1.352(13) . ?
N4 O12 1.162(17) . ?
O12 O12 1.17(2) 2_556 ?

loop_
_geom_torsion_atom_site_label_1
_geom_torsion_atom_site_label_2
_geom_torsion_atom_site_label_3
_geom_torsion_atom_site_label_4
_geom_torsion
_geom_torsion_site_symmetry_1
_geom_torsion_site_symmetry_2
_geom_torsion_site_symmetry_3
_geom_torsion_site_symmetry_4
_geom_torsion_publ_flag
Dy1 O1 C1 C2 -31.2(3) . . . . ?
Dy1 O1 C1 C8 146.4(2) . . . . ?
Dy1 O6 C30 C25 135.5(2) . . . . ?
Dy1 O6 C30 C29 -44.5(4) . . . . ?
Dy1 O2 C2 C1 24.8(3) . . . . ?
Dy1 O2 C2 C4 -154.4(3) . . . . ?
Dy1 O8 N4 O9 -4(3) . . . . ?
Dy1 O8 N4 O10 156.1(8) . . . . ?
Dy1 O8 N4 O12 120.4(19) . . . . ?
Fe1 O1 C1 C2 147.2(2) . . . . ?
Fe1 O1 C1 C8 -35.2(4) . . . . ?
Fe1 O6 C30 C25 -20.5(3) . . . . ?
Fe1 O6 C30 C29 159.5(2) . . . . ?
Fe1 O4 C16 C23 39.2(4) . . . . ?
Fe1 O4 C16 C17 -141.5(2) . . . . ?
Fe1 O3 C15 C14 -172.6(2) . . . . ?
Fe1 O3 C15 C10 7.0(4) . . . . ?
Fe1 N2 C25 C26 -161.4(3) . . . . ?
Fe1 N2 C25 C30 18.1(3) . . . . ?
Fe1 N2 C24 C23 -17.0(4) . . . . ?
Fe1 N1 C9 C8 14.5(4) . . . . ?
Fe1 N1 C10 C15 -7.1(3) . . . . ?
Fe1 N1 C10 C11 172.6(3) . . . . ?
O1 C1 C2 O2 -0.6(4) . . . . ?
O1 C1 C2 C4 178.6(3) . . . . ?
O1 C1 C8 C9 -1.5(5) . . . . ?
O1 C1 C8 C7 -177.3(3) . . . . ?
O6 C30 C25 N2 0.6(4) . . . . ?
O6 C30 C25 C26 -179.8(3) . . . . ?
O6 C30 C29 C28 179.3(3) . . . . ?
O4 C16 C23 C22 178.3(3) . . . . ?
O4 C16 C23 C24 0.3(4) . . . . ?
O4 C16 C17 O5 4.2(4) . . . . ?
O4 C16 C17 C19 179.7(3) . . . . ?
O3 C15 C14 C13 178.4(3) . . . . ?
O3 C15 C10 N1 0.9(4) . . . . ?
O3 C15 C10 C11 -178.8(3) . . . . ?
N1 C10 C11 C12 -179.8(3) . . . . ?
C1 C8 C9 N1 10.9(5) . . . . ?
C1 C8 C7 C5 -1.5(5) . . . . ?
C4 C5 C7 C8 1.4(5) . . . . ?
C2 C1 C8 C9 176.1(3) . . . . ?
C2 C1 C8 C7 0.3(4) . . . . ?
C2 C4 C5 C7 -0.1(5) . . . . ?
C2 C4 C5 C6 179.8(3) . . . . ?
C26 C27 C28 C29 0.7(5) . . . . ?
C16 C23 C22 C20 2.8(5) . . . . ?
C16 C23 C24 N2 -9.2(5) . . . . ?
C8 C1 C2 O2 -178.4(3) . . . . ?
C8 C1 C2 C4 0.9(4) . . . . ?
C15 C14 C13 C12 0.8(5) . . . . ?
C15 C10 C11 C12 -0.1(5) . . . . ?
C23 C16 C17 O5 -176.4(3) . . . . ?
C23 C16 C17 C19 -0.9(4) . . . . ?
C23 C22 C20 C19 -2.2(5) . . . . ?
C23 C22 C20 C21 177.8(3) . . . . ?
C22 C23 C24 N2 172.8(3) . . . . ?
C25 N2 C24 C23 179.4(3) . . . . ?
C25 C26 C27 C28 -1.2(5) . . . . ?
C25 C30 C29 C28 -0.7(5) . . . . ?
C9 N1 C10 C15 -178.1(3) . . . . ?
C9 N1 C10 C11 1.5(5) . . . . ?
C9 C8 C7 C5 -177.3(3) . . . . ?
C14 C15 C10 N1 -179.5(3) . . . . ?
C14 C15 C10 C11 0.8(5) . . . . ?
C14 C13 C12 C11 -0.1(6) . . . . ?
C27 C26 C25 N2 -179.8(3) . . . . ?
C27 C26 C25 C30 0.8(4) . . . . ?
C27 C28 C29 C30 0.3(5) . . . . ?
C5 C4 C2 O2 178.1(3) . . . . ?
C5 C4 C2 C1 -1.0(5) . . . . ?
C10 N1 C9 C8 -175.7(3) . . . . ?
C10 C15 C14 C13 -1.2(5) . . . . ?
C24 N2 C25 C26 4.0(5) . . . . ?
C24 N2 C25 C30 -176.5(3) . . . . ?
C24 C23 C22 C20 -179.2(3) . . . . ?
C13 C12 C11 C10 -0.2(6) . . . . ?
C7 C8 C9 N1 -173.3(3) . . . . ?
C17 C16 C23 C22 -1.1(4) . . . . ?
C17 C16 C23 C24 -179.1(3) . . . . ?
C17 C19 C20 C22 0.0(5) . . . . ?
C17 C19 C20 C21 -179.9(3) . . . . ?
C3 O2 C2 C1 -174.0(3) . . . . ?
C3 O2 C2 C4 6.8(4) . . . . ?
C29 C30 C25 N2 -179.3(3) . . . . ?
C29 C30 C25 C26 0.2(4) . . . . ?
C20 C19 C17 O5 177.0(3) . . . . ?
C20 C19 C17 C16 1.5(5) . . . . ?
C18 O5 C17 C16 -67.4(4) . . . . ?
C18 O5 C17 C19 117.0(3) . . . . ?
N3 O9 N4 O10 -76(6) . . . . ?
N3 O9 N4 O8 81(5) . . . . ?
N3 O9 N4 O12 -68(5) . . . . ?
N3 O9 O12 O10 20.9(14) . . . . ?
N3 O9 O12 N4 9.0(14) . . . . ?
N3 O9 O12 O12 47.7(9) . . . 2_556 ?
N3 O10 N4 O9 145(5) . . . . ?
N3 O10 N4 O8 -15(2) . . . . ?
N3 O10 N4 O12 132(4) . . . . ?
N3 O10 O12 O9 -21.1(14) . . . . ?
N3 O10 O12 N4 -12.2(11) . . . . ?
N3 O10 O12 O12 -75.6(13) . . . 2_556 ?
N3 O8 N4 O9 -147(5) . . . . ?
N3 O8 N4 O10 14(2) . . . . ?
N3 O8 N4 O12 -21.9(15) . . . . ?
C6 C5 C7 C8 -178.5(3) . . . . ?
O9 N3 O10 N4 156(4) 2_556 . . . ?
O9 N3 O10 N4 -23(4) . . . . ?
O9 N3 O10 O12 -161.8(15) 2_556 . . . ?
O9 N3 O10 O12 19.3(15) . . . . ?
O9 N3 O8 Dy1 146.6(9) 2_556 . . . ?
O9 N3 O8 Dy1 -34.5(10) . . . . ?
O9 N3 O8 O9 178.92(9) . . . 2_556 ?
O9 N3 O8 O8 -34.5(10) . . . 2_556 ?
O9 N3 O8 O8 146.6(9) 2_556 . . 2_556 ?
O9 N3 O8 N4 -157(3) 2_556 . . . ?
O9 N3 O8 N4 22(3) . . . . ?
O9 N3 O12 O9 177.47(19) 2_556 . . . ?
O9 N3 O12 O10 -161.1(14) . . . . ?
O9 N3 O12 O10 16.4(14) 2_556 . . . ?
O9 N3 O12 N4 -21(3) . . . . ?
O9 N3 O12 N4 157(3) 2_556 . . . ?
O9 N3 O12 O12 53.1(15) 2_556 . . 2_556 ?
O9 N3 O12 O12 -124.4(15) . . . 2_556 ?
O9 O8 N4 O9 -167(2) 2_556 . . . ?
O9 O8 N4 O10 -6.6(12) 2_556 . . . ?
O9 O8 N4 O12 -42(2) 2_556 . . . ?
O9 N4 O12 N3 154(4) . . . . ?
O9 N4 O12 O10 -170.1(17) . . . . ?
O9 N4 O12 O12 -138.5(17) . . . 2_556 ?
O10 N3 O9 O8 -161.2(8) . . . 2_556 ?
O10 N3 O9 N4 91(5) . . . . ?
O10 N3 O9 O12 -15.0(11) . . . . ?
O10 N3 O8 Dy1 147.0(12) . . . . ?
O10 N3 O8 O9 0.5(11) . . . 2_556 ?
O10 N3 O8 O8 147.0(12) . . . 2_556 ?
O10 N3 O8 N4 -157(3) . . . . ?
O10 N3 O12 O9 161.1(14) . . . . ?
O10 N3 O12 N4 140(3) . . . . ?
O10 N3 O12 O12 36.7(12) . . . 2_556 ?
O10 N4 O12 N3 -36(3) . . . . ?
O10 N4 O12 O9 170.1(17) . . . . ?
O10 N4 O12 O12 31.6(11) . . . 2_556 ?
O8 N3 O9 O8 19.9(5) . . . 2_556 ?
O8 N3 O9 N4 -108(5) 2_556 . . . ?
O8 N3 O9 N4 -88(5) . . . . ?
O8 N3 O9 O12 166.1(6) . . . . ?
O8 N3 O9 O12 146.2(6) 2_556 . . . ?
O8 N3 O10 N4 156(4) . . . . ?
O8 N3 O10 N4 -142(4) 2_556 . . . ?
O8 N3 O10 O12 -162.3(9) . . . . ?
O8 N3 O10 O12 -100.0(18) 2_556 . . . ?
O8 N3 O8 Dy1 -0.001(4) 2_556 . . . ?
O8 N3 O8 O9 -146.6(9) 2_556 . . 2_556 ?
O8 N3 O8 N4 56(3) 2_556 . . . ?
O8 N3 O12 O9 -80(4) . . . . ?
O8 N3 O12 O9 -48.1(10) 2_556 . . . ?
O8 N3 O12 O10 150.8(10) 2_556 . . . ?
O8 N3 O12 O10 119(3) . . . . ?
O8 N3 O12 N4 -69(3) 2_556 . . . ?
O8 N3 O12 N4 -101(5) . . . . ?
O8 N3 O12 O12 156(2) . . . 2_556 ?
O8 N3 O12 O12 -172.5(8) 2_556 . . 2_556 ?
O8 O9 N4 O10 -142(3) 2_556 . . . ?
O8 O9 N4 O8 15.2(9) 2_556 . . . ?
O8 O9 N4 O12 -133(2) 2_556 . . . ?
O8 O9 O12 N3 22.5(4) 2_556 . . . ?
O8 O9 O12 O10 43.4(17) 2_556 . . . ?
O8 O9 O12 N4 31.5(14) 2_556 . . . ?
O8 O9 O12 O12 70.2(11) 2_556 . . 2_556 ?
O8 O8 N4 O9 -28.9(19) 2_556 . . . ?
O8 O8 N4 O10 131.7(19) 2_556 . . . ?
O8 O8 N4 O12 96(3) 2_556 . . . ?
O8 N4 O12 N3 18.5(12) . . . . ?
O8 N4 O12 O9 -136(3) . . . . ?
O8 N4 O12 O10 54(3) . . . . ?
O8 N4 O12 O12 86(3) . . . 2_556 ?
N4 O9 O12 N3 -9.0(14) . . . . ?
N4 O9 O12 O10 12(2) . . . . ?
N4 O9 O12 O12 38.7(15) . . . 2_556 ?
N4 O10 O12 N3 12.2(11) . . . . ?
N4 O10 O12 O9 -8.9(14) . . . . ?
N4 O10 O12 O12 -63.4(18) . . . 2_556 ?
O12 N3 O9 O8 -146.2(6) . . . 2_556 ?
O12 N3 O9 O8 166.7(6) 2_556 . . 2_556 ?
O12 N3 O9 N4 106(5) . . . . ?
O12 N3 O9 N4 59(5) 2_556 . . . ?
O12 N3 O9 O12 -47.1(11) 2_556 . . . ?
O12 N3 O10 N4 -42(4) . . . . ?
O12 N3 O10 N4 58(4) 2_556 . . . ?
O12 N3 O10 O12 100(2) 2_556 . . . ?
O12 N3 O8 Dy1 41(4) . . . . ?
O12 N3 O8 Dy1 -168.1(12) 2_556 . . . ?
O12 N3 O8 O9 45.4(11) 2_556 . . 2_556 ?
O12 N3 O8 O9 -106(4) . . . 2_556 ?
O12 N3 O8 O8 -168.1(12) 2_556 . . 2_556 ?
O12 N3 O8 O8 41(4) . . . 2_556 ?
O12 N3 O8 N4 -112(4) 2_556 . . . ?
O12 N3 O8 N4 97(5) . . . . ?
O12 N3 O12 O9 124.4(15) 2_556 . . . ?
O12 N3 O12 O10 -36.7(12) 2_556 . . . ?
O12 N3 O12 N4 104(3) 2_556 . . . ?
O12 O9 N4 O10 -8.3(15) . . . . ?
O12 O9 N4 O8 149(3) . . . . ?
O12 O10 N4 O9 12(2) . . . . ?
O12 O10 N4 O8 -147(2) . . . . ?
